data_1560211
loop_
_publ_author_name
'Keshari, Kritika'
'Bera, Moumita'
'Velasco, Luc\'ia'
'Munshi, Sandip'
'Gupta, Geetika'
'Moonshiram, Dooshaye'
'Paria, Sayantan'

_publ_section_title
;
 Characterization and reactivity study of non-heme high-valent
 iron--hydroxo complexes
;
_journal_issue 12
_journal_name_full 'Chemical Science'
_journal_page_first 4418
_journal_page_last 4424
_journal_paper_doi 10.1039/D0SC07054H
_journal_volume 12
_journal_year 2021
_chemical_formula_moiety 'C14 H17 Fe N2 O5, 2(C4 H12 N), 2(H2 O)'
_chemical_formula_sum 'C22 H45 Fe N4 O7'
_chemical_formula_weight 533.47
_space_group_crystal_system monoclinic
_space_group_IT_number 14
_space_group_name_Hall '-P 2ybc'
_space_group_name_H-M_alt 'P 1 21/c 1'
_atom_sites_solution_hydrogens mixed
_audit_creation_method SHELXL-2014/7
_audit_update_record
;
2020-07-24 deposited with the CCDC.	2021-01-27 downloaded from the CCDC.
;
_cell_angle_alpha 90
_cell_angle_beta 102.992(11)
_cell_angle_gamma 90
_cell_formula_units_Z 4
_cell_length_a 13.571(4)
_cell_length_b 11.046(4)
_cell_length_c 19.406(6)
_cell_measurement_reflns_used 9942
_cell_measurement_temperature 100(2)
_cell_measurement_theta_max 33.5527
_cell_measurement_theta_min 2.7848
_cell_volume 2834.6(16)
_computing_structure_refinement 'SHELXL-2014/7 (Sheldrick, 2014)'
_diffrn_ambient_temperature 100(2)
_diffrn_detector_area_resol_mean 7.3910
_diffrn_measured_fraction_theta_full 0.994
_diffrn_measured_fraction_theta_max 0.918
_diffrn_measurement_device_type 'Bruker D8VENTURE with PHOTON II Detector'
_diffrn_measurement_method 'phi and omega scan'
_diffrn_radiation_type MoK\a
_diffrn_radiation_wavelength 0.71073
_diffrn_reflns_av_R_equivalents 0.0783
_diffrn_reflns_av_unetI/netI 0.0713
_diffrn_reflns_Laue_measured_fraction_full 0.994
_diffrn_reflns_Laue_measured_fraction_max 0.918
_diffrn_reflns_limit_h_max 21
_diffrn_reflns_limit_h_min -21
_diffrn_reflns_limit_k_max 17
_diffrn_reflns_limit_k_min -16
_diffrn_reflns_limit_l_max 30
_diffrn_reflns_limit_l_min -28
_diffrn_reflns_number 38789
_diffrn_reflns_point_group_measured_fraction_full 0.994
_diffrn_reflns_point_group_measured_fraction_max 0.918
_diffrn_reflns_theta_full 25.000
_diffrn_reflns_theta_max 33.535
_diffrn_reflns_theta_min 2.771
_exptl_absorpt_coefficient_mu 0.575
_exptl_absorpt_correction_type multi-scan
_exptl_absorpt_process_details 'SADABS-2016/2 - Bruker AXS area detector scaling and absorption correction'
_exptl_crystal_colour brown
_exptl_crystal_density_diffrn 1.250
_exptl_crystal_density_method 'not measured'
_exptl_crystal_description Block
_exptl_crystal_F_000 1148
_exptl_transmission_factor_max 0.7466
_exptl_transmission_factor_min 0.4242
_refine_diff_density_max 0.848
_refine_diff_density_min -1.463
_refine_diff_density_rms 0.107
_refine_ls_extinction_method none
_refine_ls_goodness_of_fit_ref 1.067
_refine_ls_hydrogen_treatment mixed
_refine_ls_matrix_type full
_refine_ls_number_parameters 339
_refine_ls_number_reflns 10231
_refine_ls_number_restraints 0
_refine_ls_restrained_S_all 1.067
_refine_ls_R_factor_all 0.0949
_refine_ls_R_factor_gt 0.0617
_refine_ls_shift/su_max 0.002
_refine_ls_shift/su_mean 0.000
_refine_ls_structure_factor_coef Fsqd
_refine_ls_weighting_details 'w=1/[\s^2^(Fo^2^)+(0.0872P)^2^+2.5092P] where P=(Fo^2^+2Fc^2^)/3'
_refine_ls_weighting_scheme calc
_refine_ls_wR_factor_gt 0.1573
_refine_ls_wR_factor_ref 0.1908
_reflns_Friedel_coverage 0.000
_reflns_number_gt 7340
_reflns_number_total 10231
_reflns_threshold_expression 'I > 2\s(I)'
_cod_data_source_file d0sc07054h2.cif
_cod_data_source_block mo_SP031219_0m
_cod_depositor_comments
;
The following automatic conversions were performed:

data item '_exptl_absorpt_correction_type' value 'Multi-Scan' was
changed to 'multi-scan' in accordance with the
/home/data/users/saulius/crontab/automatic-downloads/rss-feeds/RSC/lib/dictionaries/cif_core.dic
dictionary named 'cif_core.dic' version 2.4.2 last updated on
2011-04-26.

Automatic conversion script
Id: cif_fix_values 7556 2019-12-06 15:28:31Z antanas 

 Adding full bibliography for 1560211.cif.
;
_cod_original_cell_volume 2834.6(17)
_cod_original_sg_symbol_H-M 'P 21/c'
_cod_database_code 1560211
_shelx_shelxl_version_number 2014/7
_shelx_space_group_comment
;
The symmetry employed for this shelxl refinement is uniquely defined
by the following loop, which should always be used as a source of
symmetry information in preference to the above space-group names.
They are only intended as comments.
;

loop_
_space_group_symop_operation_xyz
'x, y, z'
'-x, y+1/2, -z+1/2'
'-x, -y, -z'
'x, -y-1/2, z-1/2'

loop_
_atom_site_label
_atom_site_type_symbol
_atom_site_fract_x
_atom_site_fract_y
_atom_site_fract_z
_atom_site_U_iso_or_equiv
_atom_site_adp_type
_atom_site_occupancy
_atom_site_site_symmetry_order
_atom_site_calc_flag
_atom_site_refinement_flags_posn
_atom_site_refinement_flags_adp
_atom_site_refinement_flags_occupancy
_atom_site_disorder_assembly
_atom_site_disorder_group
Fe1 Fe 0.69658(2) 0.67198(3) 0.66069(2) 0.01934(9) Uani 1 1 d . . . . .
O1 O 0.55908(12) 0.64202(16) 0.61437(8) 0.0274(3) Uani 1 1 d . . . . .
O3 O 0.70903(13) 0.83727(13) 0.69244(8) 0.0239(3) Uani 1 1 d . . . . .
N3 N 0.98251(14) 0.08588(19) 0.62626(10) 0.0268(4) Uani 1 1 d . . . . .
O6 O 0.80228(13) 0.85167(15) 0.50441(9) 0.0269(3) Uani 1 1 d . . . . .
O2 O 0.77736(13) 0.66588(14) 0.59080(8) 0.0251(3) Uani 1 1 d . . . . .
N2 N 0.68973(13) 0.64583(15) 0.76526(9) 0.0199(3) Uani 1 1 d . . . . .
N4 N 0.47288(13) 0.77486(16) 0.93466(9) 0.0214(3) Uani 1 1 d . . . . .
O4 O 0.70804(13) 0.75165(13) 0.87103(8) 0.0241(3) Uani 1 1 d . . . . .
N1 N 0.77041(14) 0.50919(16) 0.68790(9) 0.0222(3) Uani 1 1 d . . . . .
C1 C 0.90906(19) 0.1468(2) 0.56690(14) 0.0324(5) Uani 1 1 d . . . . .
H5 H 0.9451 0.1809 0.5342 0.049 Uiso 1 1 calc R U . . .
H6 H 0.8742 0.2100 0.5857 0.049 Uiso 1 1 calc R U . . .
H1 H 0.8610 0.0885 0.5428 0.049 Uiso 1 1 calc R U . . .
O5 O 0.89784(15) 0.38734(17) 0.66325(10) 0.0373(4) Uani 1 1 d . . . . .
C3 C 0.9279(2) 0.0355(3) 0.67913(15) 0.0435(7) Uani 1 1 d . . . . .
H10 H 0.8782 -0.0221 0.6563 0.065 Uiso 1 1 calc R U . . .
H11 H 0.8951 0.1001 0.6983 0.065 Uiso 1 1 calc R U . . .
H2 H 0.9755 -0.0038 0.7166 0.065 Uiso 1 1 calc R U . . .
C4 C 1.05973(18) 0.1762(2) 0.66242(15) 0.0334(5) Uani 1 1 d . . . . .
H3 H 1.1051 0.1380 0.7014 0.050 Uiso 1 1 calc R U . . .
H12 H 1.0262 0.2425 0.6795 0.050 Uiso 1 1 calc R U . . .
H4 H 1.0972 0.2058 0.6294 0.050 Uiso 1 1 calc R U . . .
C5 C 1.03384(19) -0.0158(2) 0.59705(13) 0.0315(5) Uani 1 1 d . . . . .
H8 H 0.9838 -0.0701 0.5711 0.047 Uiso 1 1 calc R U . . .
H9 H 1.0770 -0.0587 0.6352 0.047 Uiso 1 1 calc R U . . .
H7 H 1.0736 0.0164 0.5662 0.047 Uiso 1 1 calc R U . . .
O7 O 0.68688(13) 1.00164(15) 0.58286(10) 0.0285(3) Uani 1 1 d . . . . .
C6 C 0.84079(17) 0.47791(19) 0.65248(11) 0.0235(4) Uani 1 1 d . . . . .
C7 C 0.85111(17) 0.57307(19) 0.59555(11) 0.0246(4) Uani 1 1 d . . . . .
C8 C 0.9575(2) 0.6296(2) 0.61803(16) 0.0367(5) Uani 1 1 d . . . . .
H13 H 0.9684 0.6838 0.5818 0.055 Uiso 1 1 calc R U . . .
H14 H 1.0075 0.5666 0.6249 0.055 Uiso 1 1 calc R U . . .
H15 H 0.9628 0.6736 0.6614 0.055 Uiso 1 1 calc R U . . .
C9 C 0.8388(2) 0.5112(2) 0.52295(13) 0.0325(5) Uani 1 1 d . . . . .
H17 H 0.7724 0.4768 0.5091 0.049 Uiso 1 1 calc R U . . .
H18 H 0.8885 0.4483 0.5261 0.049 Uiso 1 1 calc R U . . .
H16 H 0.8481 0.5699 0.4885 0.049 Uiso 1 1 calc R U . . .
C10 C 0.75328(16) 0.45054(18) 0.74885(11) 0.0220(4) Uani 1 1 d . . . . .
C11 C 0.70765(15) 0.52686(17) 0.79201(10) 0.0199(4) Uani 1 1 d . . . . .
C12 C 0.69647(15) 0.74563(17) 0.80507(10) 0.0195(3) Uani 1 1 d . . . . .
C13 C 0.69147(17) 0.86371(19) 0.76020(11) 0.0231(4) Uani 1 1 d . . . . .
C14 C 0.5857(2) 0.9198(3) 0.75178(16) 0.0439(7) Uani 1 1 d . . . . .
H19 H 0.5811 0.9919 0.7236 0.066 Uiso 1 1 calc R U . . .
H21 H 0.5744 0.9397 0.7975 0.066 Uiso 1 1 calc R U . . .
H20 H 0.5355 0.8627 0.7289 0.066 Uiso 1 1 calc R U . . .
C15 C 0.7730(2) 0.9515(2) 0.79843(13) 0.0386(6) Uani 1 1 d . . . . .
H22 H 0.8386 0.9168 0.8011 0.058 Uiso 1 1 calc R U . . .
H24 H 0.7638 0.9663 0.8453 0.058 Uiso 1 1 calc R U . . .
H23 H 0.7676 1.0265 0.7728 0.058 Uiso 1 1 calc R U . . .
C16 C 0.68488(17) 0.48132(19) 0.85395(12) 0.0252(4) Uani 1 1 d . . . . .
H25 H 0.6547 0.5309 0.8820 0.030 Uiso 1 1 calc R U . . .
C17 C 0.7078(2) 0.3606(2) 0.87349(13) 0.0311(5) Uani 1 1 d . . . . .
H26 H 0.6925 0.3304 0.9146 0.037 Uiso 1 1 calc R U . . .
C18 C 0.7531(2) 0.2857(2) 0.83193(13) 0.0328(5) Uani 1 1 d . . . . .
H27 H 0.7685 0.2060 0.8457 0.039 Uiso 1 1 calc R U . . .
C19 C 0.7757(2) 0.32965(18) 0.76936(12) 0.0273(4) Uani 1 1 d . . . . .
H28 H 0.8055 0.2790 0.7416 0.033 Uiso 1 1 calc R U . . .
C20 C 0.44592(19) 0.7404(2) 0.85810(12) 0.0297(4) Uani 1 1 d . . . . .
H34 H 0.3972 0.6760 0.8512 0.045 Uiso 1 1 calc R U . . .
H35 H 0.5056 0.7139 0.8436 0.045 Uiso 1 1 calc R U . . .
H29 H 0.4177 0.8092 0.8303 0.045 Uiso 1 1 calc R U . . .
C21 C 0.37930(18) 0.8111(2) 0.95796(14) 0.0304(5) Uani 1 1 d . . . . .
H39 H 0.3480 0.8782 0.9299 0.046 Uiso 1 1 calc R U . . .
H30 H 0.3967 0.8343 1.0069 0.046 Uiso 1 1 calc R U . . .
H40 H 0.3331 0.7441 0.9520 0.046 Uiso 1 1 calc R U . . .
C22 C 0.54623(17) 0.87981(19) 0.94597(12) 0.0252(4) Uani 1 1 d . . . . .
H31 H 0.5140 0.9498 0.9215 0.038 Uiso 1 1 calc R U . . .
H33 H 0.6044 0.8591 0.9280 0.038 Uiso 1 1 calc R U . . .
H32 H 0.5669 0.8972 0.9956 0.038 Uiso 1 1 calc R U . . .
C23 C 0.52114(17) 0.66850(18) 0.97806(12) 0.0250(4) Uani 1 1 d . . . . .
H37 H 0.5343 0.6890 1.0274 0.037 Uiso 1 1 calc R U . . .
H38 H 0.5836 0.6485 0.9653 0.037 Uiso 1 1 calc R U . . .
H36 H 0.4763 0.6002 0.9691 0.037 Uiso 1 1 calc R U . . .
H43 H 0.689(2) 0.954(3) 0.6187(18) 0.035(8) Uiso 1 1 d . . . . .
H42 H 0.795(3) 0.787(4) 0.531(2) 0.058(11) Uiso 1 1 d . . . . .
H41 H 0.781(3) 0.828(3) 0.466(2) 0.043(10) Uiso 1 1 d . . . . .
H44 H 0.715(2) 0.960(3) 0.5531(18) 0.039(8) Uiso 1 1 d . . . . .
H45 H 0.4926(17) 0.6722(19) 0.6423(12) 0.006(5) Uiso 1 1 d . . . . .

loop_
_atom_site_aniso_label
_atom_site_aniso_U_11
_atom_site_aniso_U_22
_atom_site_aniso_U_33
_atom_site_aniso_U_23
_atom_site_aniso_U_13
_atom_site_aniso_U_12
Fe1 0.02409(16) 0.01694(14) 0.01616(14) 0.00065(9) 0.00273(11) 0.00214(10)
O1 0.0262(8) 0.0314(8) 0.0221(7) -0.0009(6) 0.0001(6) -0.0022(6)
O3 0.0356(8) 0.0177(7) 0.0198(7) 0.0021(5) 0.0096(6) 0.0010(6)
N3 0.0214(8) 0.0324(10) 0.0255(9) -0.0045(7) 0.0031(7) -0.0003(7)
O6 0.0309(8) 0.0246(8) 0.0236(8) 0.0007(6) 0.0030(6) -0.0043(6)
O2 0.0316(8) 0.0248(7) 0.0200(7) 0.0044(5) 0.0083(6) 0.0085(6)
N2 0.0251(8) 0.0158(7) 0.0186(7) 0.0015(6) 0.0045(6) 0.0013(6)
N4 0.0224(8) 0.0200(8) 0.0219(8) 0.0016(6) 0.0052(6) 0.0037(6)
O4 0.0347(8) 0.0208(7) 0.0179(6) 0.0012(5) 0.0085(6) 0.0052(6)
N1 0.0289(9) 0.0170(7) 0.0202(8) -0.0003(6) 0.0041(7) 0.0043(6)
C1 0.0273(11) 0.0336(12) 0.0326(12) 0.0005(9) -0.0007(9) 0.0025(9)
O5 0.0452(10) 0.0293(9) 0.0412(10) 0.0080(7) 0.0176(8) 0.0171(8)
C3 0.0285(12) 0.070(2) 0.0323(13) 0.0043(13) 0.0078(10) -0.0053(13)
C4 0.0230(10) 0.0332(12) 0.0409(13) -0.0144(10) 0.0005(9) 0.0012(9)
C5 0.0327(11) 0.0270(11) 0.0321(11) -0.0076(9) 0.0014(9) 0.0016(9)
O7 0.0308(8) 0.0244(8) 0.0294(8) 0.0055(6) 0.0046(7) 0.0029(6)
C6 0.0280(10) 0.0206(9) 0.0214(9) -0.0013(7) 0.0043(8) 0.0025(7)
C7 0.0294(10) 0.0214(9) 0.0237(9) 0.0001(7) 0.0074(8) 0.0039(8)
C8 0.0316(12) 0.0324(12) 0.0448(14) 0.0057(11) 0.0059(10) -0.0005(10)
C9 0.0451(13) 0.0275(11) 0.0289(11) -0.0029(9) 0.0168(10) -0.0006(10)
C10 0.0285(10) 0.0145(8) 0.0215(9) -0.0014(7) 0.0023(7) 0.0005(7)
C11 0.0229(9) 0.0150(8) 0.0199(8) -0.0004(6) 0.0009(7) -0.0011(7)
C12 0.0228(9) 0.0161(8) 0.0207(8) 0.0009(6) 0.0069(7) 0.0030(7)
C13 0.0327(10) 0.0169(8) 0.0218(9) 0.0029(7) 0.0106(8) 0.0054(7)
C14 0.0514(16) 0.0434(15) 0.0448(15) 0.0249(12) 0.0273(13) 0.0282(13)
C15 0.0688(19) 0.0202(10) 0.0267(11) -0.0033(8) 0.0106(11) -0.0122(11)
C16 0.0326(11) 0.0190(9) 0.0238(9) 0.0016(7) 0.0057(8) -0.0017(8)
C17 0.0471(14) 0.0200(9) 0.0260(10) 0.0041(8) 0.0080(10) -0.0020(9)
C18 0.0543(15) 0.0141(9) 0.0285(11) 0.0027(8) 0.0059(10) -0.0016(9)
C19 0.0420(12) 0.0159(9) 0.0223(10) -0.0021(7) 0.0034(9) 0.0020(8)
C20 0.0333(11) 0.0326(11) 0.0224(10) -0.0030(8) 0.0042(8) -0.0001(9)
C21 0.0232(10) 0.0356(12) 0.0345(12) 0.0042(9) 0.0107(9) 0.0078(9)
C22 0.0303(10) 0.0206(9) 0.0272(10) -0.0020(7) 0.0115(8) -0.0015(8)
C23 0.0259(10) 0.0178(9) 0.0296(10) 0.0031(7) 0.0026(8) 0.0039(7)

loop_
_atom_type_symbol
_atom_type_description
_atom_type_scat_dispersion_real
_atom_type_scat_dispersion_imag
_atom_type_scat_source
C C 0.0033 0.0016 'International Tables Vol C Tables 4.2.6.8 and 6.1.1.4'
H H 0.0000 0.0000 'International Tables Vol C Tables 4.2.6.8 and 6.1.1.4'
N N 0.0061 0.0033 'International Tables Vol C Tables 4.2.6.8 and 6.1.1.4'
O O 0.0106 0.0060 'International Tables Vol C Tables 4.2.6.8 and 6.1.1.4'
Fe Fe 0.3463 0.8444 'International Tables Vol C Tables 4.2.6.8 and 6.1.1.4'

loop_
_geom_angle_atom_site_label_1
_geom_angle_atom_site_label_2
_geom_angle_atom_site_label_3
_geom_angle
_geom_angle_site_symmetry_1
_geom_angle_site_symmetry_3
_geom_angle_publ_flag
O1 Fe1 O3 108.77(7) . . ?
O1 Fe1 O2 108.24(8) . . ?
O3 Fe1 O2 103.64(7) . . ?
O1 Fe1 N1 109.61(8) . . ?
O3 Fe1 N1 137.84(7) . . ?
O2 Fe1 N1 80.20(7) . . ?
O1 Fe1 N2 100.52(7) . . ?
O3 Fe1 N2 80.71(7) . . ?
O2 Fe1 N2 147.36(7) . . ?
N1 Fe1 N2 75.80(7) . . ?
Fe1 O1 H45 119.6(11) . . ?
C13 O3 Fe1 118.15(12) . . ?
C5 N3 C3 108.9(2) . . ?
C5 N3 C4 109.85(18) . . ?
C3 N3 C4 109.1(2) . . ?
C5 N3 C1 109.30(18) . . ?
C3 N3 C1 110.23(19) . . ?
C4 N3 C1 109.5(2) . . ?
H42 O6 H41 103(3) . . ?
C7 O2 Fe1 118.90(13) . . ?
C12 N2 C11 124.78(17) . . ?
C12 N2 Fe1 116.00(13) . . ?
C11 N2 Fe1 116.56(13) . . ?
C21 N4 C20 109.47(18) . . ?
C21 N4 C23 109.37(17) . . ?
C20 N4 C23 109.57(17) . . ?
C21 N4 C22 109.11(17) . . ?
C20 N4 C22 110.19(17) . . ?
C23 N4 C22 109.12(17) . . ?
C6 N1 C10 125.52(18) . . ?
C6 N1 Fe1 116.93(14) . . ?
C10 N1 Fe1 116.80(13) . . ?
N3 C1 H5 109.5 . . ?
N3 C1 H6 109.5 . . ?
H5 C1 H6 109.5 . . ?
N3 C1 H1 109.5 . . ?
H5 C1 H1 109.5 . . ?
H6 C1 H1 109.5 . . ?
N3 C3 H10 109.5 . . ?
N3 C3 H11 109.5 . . ?
H10 C3 H11 109.5 . . ?
N3 C3 H2 109.5 . . ?
H10 C3 H2 109.5 . . ?
H11 C3 H2 109.5 . . ?
N3 C4 H3 109.5 . . ?
N3 C4 H12 109.5 . . ?
H3 C4 H12 109.5 . . ?
N3 C4 H4 109.5 . . ?
H3 C4 H4 109.5 . . ?
H12 C4 H4 109.5 . . ?
N3 C5 H8 109.5 . . ?
N3 C5 H9 109.5 . . ?
H8 C5 H9 109.5 . . ?
N3 C5 H7 109.5 . . ?
H8 C5 H7 109.5 . . ?
H9 C5 H7 109.5 . . ?
H43 O7 H44 106(3) . . ?
O5 C6 N1 127.2(2) . . ?
O5 C6 C7 120.50(19) . . ?
N1 C6 C7 112.25(18) . . ?
O2 C7 C9 109.33(18) . . ?
O2 C7 C8 109.08(19) . . ?
C9 C7 C8 109.9(2) . . ?
O2 C7 C6 111.06(17) . . ?
C9 C7 C6 109.97(18) . . ?
C8 C7 C6 107.51(19) . . ?
C7 C8 H13 109.5 . . ?
C7 C8 H14 109.5 . . ?
H13 C8 H14 109.5 . . ?
C7 C8 H15 109.5 . . ?
H13 C8 H15 109.5 . . ?
H14 C8 H15 109.5 . . ?
C7 C9 H17 109.5 . . ?
C7 C9 H18 109.5 . . ?
H17 C9 H18 109.5 . . ?
C7 C9 H16 109.5 . . ?
H17 C9 H16 109.5 . . ?
H18 C9 H16 109.5 . . ?
C19 C10 N1 127.29(19) . . ?
C19 C10 C11 119.4(2) . . ?
N1 C10 C11 113.32(17) . . ?
C16 C11 N2 126.59(19) . . ?
C16 C11 C10 120.08(18) . . ?
N2 C11 C10 113.33(18) . . ?
O4 C12 N2 127.52(18) . . ?
O4 C12 C13 120.27(17) . . ?
N2 C12 C13 112.19(17) . . ?
O3 C13 C15 109.03(19) . . ?
O3 C13 C14 109.38(19) . . ?
C15 C13 C14 110.6(2) . . ?
O3 C13 C12 110.47(16) . . ?
C15 C13 C12 108.83(18) . . ?
C14 C13 C12 108.53(18) . . ?
C13 C14 H19 109.5 . . ?
C13 C14 H21 109.5 . . ?
H19 C14 H21 109.5 . . ?
C13 C14 H20 109.5 . . ?
H19 C14 H20 109.5 . . ?
H21 C14 H20 109.5 . . ?
C13 C15 H22 109.5 . . ?
C13 C15 H24 109.5 . . ?
H22 C15 H24 109.5 . . ?
C13 C15 H23 109.5 . . ?
H22 C15 H23 109.5 . . ?
H24 C15 H23 109.5 . . ?
C11 C16 C17 119.7(2) . . ?
C11 C16 H25 120.1 . . ?
C17 C16 H25 120.1 . . ?
C18 C17 C16 120.6(2) . . ?
C18 C17 H26 119.7 . . ?
C16 C17 H26 119.7 . . ?
C17 C18 C19 120.5(2) . . ?
C17 C18 H27 119.8 . . ?
C19 C18 H27 119.8 . . ?
C18 C19 C10 119.8(2) . . ?
C18 C19 H28 120.1 . . ?
C10 C19 H28 120.1 . . ?
N4 C20 H34 109.5 . . ?
N4 C20 H35 109.5 . . ?
H34 C20 H35 109.5 . . ?
N4 C20 H29 109.5 . . ?
H34 C20 H29 109.5 . . ?
H35 C20 H29 109.5 . . ?
N4 C21 H39 109.5 . . ?
N4 C21 H30 109.5 . . ?
H39 C21 H30 109.5 . . ?
N4 C21 H40 109.5 . . ?
H39 C21 H40 109.5 . . ?
H30 C21 H40 109.5 . . ?
N4 C22 H31 109.5 . . ?
N4 C22 H33 109.5 . . ?
H31 C22 H33 109.5 . . ?
N4 C22 H32 109.5 . . ?
H31 C22 H32 109.5 . . ?
H33 C22 H32 109.5 . . ?
N4 C23 H37 109.5 . . ?
N4 C23 H38 109.5 . . ?
H37 C23 H38 109.5 . . ?
N4 C23 H36 109.5 . . ?
H37 C23 H36 109.5 . . ?
H38 C23 H36 109.5 . . ?

loop_
_geom_bond_atom_site_label_1
_geom_bond_atom_site_label_2
_geom_bond_distance
_geom_bond_site_symmetry_2
_geom_bond_publ_flag
Fe1 O1 1.9093(17) . ?
Fe1 O3 1.9222(16) . ?
Fe1 O2 1.9273(17) . ?
Fe1 N1 2.0684(18) . ?
Fe1 N2 2.0724(18) . ?
O1 H45 1.20(2) . ?
O3 C13 1.418(3) . ?
N3 C5 1.498(3) . ?
N3 C3 1.501(3) . ?
N3 C4 1.502(3) . ?
N3 C1 1.503(3) . ?
O6 H42 0.90(4) . ?
O6 H41 0.78(4) . ?
O2 C7 1.421(3) . ?
N2 C12 1.337(3) . ?
N2 C11 1.414(3) . ?
N4 C21 1.495(3) . ?
N4 C20 1.497(3) . ?
N4 C23 1.507(3) . ?
N4 C22 1.512(3) . ?
O4 C12 1.256(2) . ?
N1 C6 1.341(3) . ?
N1 C10 1.413(3) . ?
C1 H5 0.9600 . ?
C1 H6 0.9600 . ?
C1 H1 0.9600 . ?
O5 C6 1.254(3) . ?
C3 H10 0.9600 . ?
C3 H11 0.9600 . ?
C3 H2 0.9600 . ?
C4 H3 0.9600 . ?
C4 H12 0.9600 . ?
C4 H4 0.9600 . ?
C5 H8 0.9600 . ?
C5 H9 0.9600 . ?
C5 H7 0.9600 . ?
O7 H43 0.87(3) . ?
O7 H44 0.89(4) . ?
C6 C7 1.554(3) . ?
C7 C9 1.541(3) . ?
C7 C8 1.543(4) . ?
C8 H13 0.9600 . ?
C8 H14 0.9600 . ?
C8 H15 0.9600 . ?
C9 H17 0.9600 . ?
C9 H18 0.9600 . ?
C9 H16 0.9600 . ?
C10 C19 1.407(3) . ?
C10 C11 1.424(3) . ?
C11 C16 1.400(3) . ?
C12 C13 1.561(3) . ?
C13 C15 1.531(3) . ?
C13 C14 1.539(3) . ?
C14 H19 0.9600 . ?
C14 H21 0.9600 . ?
C14 H20 0.9600 . ?
C15 H22 0.9600 . ?
C15 H24 0.9600 . ?
C15 H23 0.9600 . ?
C16 C17 1.402(3) . ?
C16 H25 0.9300 . ?
C17 C18 1.391(4) . ?
C17 H26 0.9300 . ?
C18 C19 1.404(3) . ?
C18 H27 0.9300 . ?
C19 H28 0.9300 . ?
C20 H34 0.9600 . ?
C20 H35 0.9600 . ?
C20 H29 0.9600 . ?
C21 H39 0.9600 . ?
C21 H30 0.9600 . ?
C21 H40 0.9600 . ?
C22 H31 0.9600 . ?
C22 H33 0.9600 . ?
C22 H32 0.9600 . ?
C23 H37 0.9600 . ?
C23 H38 0.9600 . ?
C23 H36 0.9600 . ?

loop_
_geom_hbond_atom_site_label_D
_geom_hbond_atom_site_label_H
_geom_hbond_atom_site_label_A
_geom_hbond_distance_DH
_geom_hbond_distance_HA
_geom_hbond_distance_DA
_geom_hbond_angle_DHA
_geom_hbond_site_symmetry_A
C1 H6 O5 0.96 2.45 3.272(3) 143.9 .
C4 H12 O5 0.96 2.33 3.207(3) 150.9 .
C5 H8 O6 0.96 2.66 3.565(3) 158.1 1_545
C19 H28 O5 0.93 2.48 2.987(3) 114.2 .
O7 H43 O3 0.87(3) 1.90(3) 2.761(2) 171(3) .
O6 H42 O2 0.90(4) 1.82(4) 2.719(2) 175(4) .
O6 H41 O4 0.78(4) 2.08(4) 2.855(2) 170(4) 4_575
O7 H44 O6 0.89(4) 2.06(4) 2.930(3) 167(3) .
C22 H31 O1 0.96 2.38 3.324(3) 167.6 2_656
C22 H33 O4 0.96 2.30 3.221(3) 159.7 .
C22 H32 O1 0.96 2.37 3.242(3) 150.7 4_576
C23 H37 O1 0.96 2.49 3.321(3) 145.0 4_576
C23 H36 O7 0.96 2.47 3.356(3) 153.3 2_646

loop_
_geom_torsion_atom_site_label_1
_geom_torsion_atom_site_label_2
_geom_torsion_atom_site_label_3
_geom_torsion_atom_site_label_4
_geom_torsion
_geom_torsion_site_symmetry_1
_geom_torsion_site_symmetry_2
_geom_torsion_site_symmetry_3
_geom_torsion_site_symmetry_4
_geom_torsion_publ_flag
C10 N1 C6 O5 5.9(4) . . . . ?
Fe1 N1 C6 O5 175.7(2) . . . . ?
C10 N1 C6 C7 -170.73(19) . . . . ?
Fe1 N1 C6 C7 -1.0(2) . . . . ?
Fe1 O2 C7 C9 130.58(16) . . . . ?
Fe1 O2 C7 C8 -109.26(18) . . . . ?
Fe1 O2 C7 C6 9.1(2) . . . . ?
O5 C6 C7 O2 178.3(2) . . . . ?
N1 C6 C7 O2 -4.8(3) . . . . ?
O5 C6 C7 C9 57.2(3) . . . . ?
N1 C6 C7 C9 -125.9(2) . . . . ?
O5 C6 C7 C8 -62.4(3) . . . . ?
N1 C6 C7 C8 114.5(2) . . . . ?
C6 N1 C10 C19 -25.3(4) . . . . ?
Fe1 N1 C10 C19 164.96(19) . . . . ?
C6 N1 C10 C11 155.0(2) . . . . ?
Fe1 N1 C10 C11 -14.7(2) . . . . ?
C12 N2 C11 C16 35.0(3) . . . . ?
Fe1 N2 C11 C16 -164.29(17) . . . . ?
C12 N2 C11 C10 -145.2(2) . . . . ?
Fe1 N2 C11 C10 15.5(2) . . . . ?
C19 C10 C11 C16 -0.4(3) . . . . ?
N1 C10 C11 C16 179.29(19) . . . . ?
C19 C10 C11 N2 179.8(2) . . . . ?
N1 C10 C11 N2 -0.5(3) . . . . ?
C11 N2 C12 O4 -8.6(3) . . . . ?
Fe1 N2 C12 O4 -169.44(17) . . . . ?
C11 N2 C12 C13 169.65(18) . . . . ?
Fe1 N2 C12 C13 8.9(2) . . . . ?
Fe1 O3 C13 C15 136.52(16) . . . . ?
Fe1 O3 C13 C14 -102.43(19) . . . . ?
Fe1 O3 C13 C12 17.0(2) . . . . ?
O4 C12 C13 O3 162.31(19) . . . . ?
N2 C12 C13 O3 -16.1(2) . . . . ?
O4 C12 C13 C15 42.6(3) . . . . ?
N2 C12 C13 C15 -135.8(2) . . . . ?
O4 C12 C13 C14 -77.8(3) . . . . ?
N2 C12 C13 C14 103.8(2) . . . . ?
N2 C11 C16 C17 -179.8(2) . . . . ?
C10 C11 C16 C17 0.4(3) . . . . ?
C11 C16 C17 C18 0.1(4) . . . . ?
C16 C17 C18 C19 -0.6(4) . . . . ?
C17 C18 C19 C10 0.5(4) . . . . ?
N1 C10 C19 C18 -179.7(2) . . . . ?
C11 C10 C19 C18 0.0(3) . . . . ?
